data_7124246
loop_
_publ_author_name
'Chang, Kejian'
'Dong, Yifan'
'Xu, Xin'

_publ_section_title
;
 Dihydrogen activation by intermolecular rare-earth
 aryloxide/N-heterocyclic carbene Lewis pairs
;
_journal_name_full 'Chemical Communications'
_journal_paper_doi 10.1039/C9CC06676D
_journal_year 2019
_chemical_formula_sum 'C111 H177 La2 N4 O10'
_chemical_formula_weight 2005.39
_space_group_crystal_system monoclinic
_space_group_IT_number 14
_space_group_name_Hall '-P 2ybc'
_space_group_name_H-M_alt 'P 1 21/c 1'
_symmetry_space_group_name_Hall '-P 2ybc'
_symmetry_space_group_name_H-M 'P 1 21/c 1'
_atom_sites_solution_hydrogens geom
_audit_creation_method SHELXL-2013
_audit_update_record
;
2019-08-26 deposited with the CCDC.    2019-09-27 downloaded from the CCDC.
;
_cell_angle_alpha 90
_cell_angle_beta 110.496(2)
_cell_angle_gamma 90
_cell_formula_units_Z 2
_cell_length_a 21.2202(11)
_cell_length_b 12.7080(6)
_cell_length_c 22.4553(12)
_cell_measurement_reflns_used 9511
_cell_measurement_temperature 150(2)
_cell_measurement_theta_max 27.51
_cell_measurement_theta_min 2.27
_cell_volume 5672.1(5)
_computing_cell_refinement 'Bruker SAINT'
_computing_data_collection 'Bruker APEX2'
_computing_data_reduction 'Bruker SAINT'
_computing_molecular_graphics 'Bruker SHELXTL'
_computing_publication_material 'Bruker SHELXTL'
_computing_structure_refinement 'SHELXL-2013 (Sheldrick, 2013)'
_computing_structure_solution 'SHELXS-97 (Sheldrick 2008)'
_diffrn_ambient_temperature 150(2)
_diffrn_measured_fraction_theta_full 0.998
_diffrn_measured_fraction_theta_max 0.997
_diffrn_measurement_device_type 'Bruker APEX-II CCD'
_diffrn_measurement_method '\f and \w scans'
_diffrn_radiation_type MoK\a
_diffrn_radiation_wavelength 0.71073
_diffrn_reflns_av_R_equivalents 0.0801
_diffrn_reflns_av_unetI/netI 0.0490
_diffrn_reflns_Laue_measured_fraction_full 0.998
_diffrn_reflns_Laue_measured_fraction_max 0.997
_diffrn_reflns_limit_h_max 27
_diffrn_reflns_limit_h_min -27
_diffrn_reflns_limit_k_max 16
_diffrn_reflns_limit_k_min -16
_diffrn_reflns_limit_l_max 29
_diffrn_reflns_limit_l_min -29
_diffrn_reflns_number 91078
_diffrn_reflns_point_group_measured_fraction_full 0.998
_diffrn_reflns_point_group_measured_fraction_max 0.997
_diffrn_reflns_theta_full 25.242
_diffrn_reflns_theta_max 27.519
_diffrn_reflns_theta_min 2.445
_exptl_absorpt_coefficient_mu 0.797
_exptl_absorpt_correction_type none
_exptl_crystal_colour colourless
_exptl_crystal_density_diffrn 1.174
_exptl_crystal_description block
_exptl_crystal_F_000 2130
_exptl_crystal_size_max 0.250
_exptl_crystal_size_mid 0.200
_exptl_crystal_size_min 0.100
_refine_diff_density_max 1.360
_refine_diff_density_min -1.197
_refine_diff_density_rms 0.099
_refine_ls_extinction_method none
_refine_ls_goodness_of_fit_ref 1.120
_refine_ls_hydrogen_treatment constr
_refine_ls_matrix_type full
_refine_ls_number_parameters 611
_refine_ls_number_reflns 13023
_refine_ls_number_restraints 1230
_refine_ls_restrained_S_all 1.140
_refine_ls_R_factor_all 0.0606
_refine_ls_R_factor_gt 0.0402
_refine_ls_shift/su_max 0.001
_refine_ls_shift/su_mean 0.000
_refine_ls_structure_factor_coef Fsqd
_refine_ls_weighting_details
;
 w=1/[\s^2^(Fo^2^)+(0.0488P)^2^+7.1594P]
 where P=(Fo^2^+2Fc^2^)/3
;
_refine_ls_weighting_scheme calc
_refine_ls_wR_factor_gt 0.1026
_refine_ls_wR_factor_ref 0.1200
_reflns_Friedel_coverage 0.000
_reflns_number_gt 10344
_reflns_number_total 13064
_reflns_threshold_expression 'I > 2\s(I)'
_cod_data_source_file c9cc06676d2.cif
_cod_data_source_block mo_20190425c_0m_a
_cod_database_code 7124246
_shelx_space_group_comment
;
The symmetry employed for this shelxl refinement is uniquely defined
by the following loop, which should always be used as a source of
symmetry information in preference to the above space-group names.
They are only intended as comments.
;
_shelx_estimated_absorpt_t_min 0.826
_shelx_estimated_absorpt_t_max 0.925
_shelxl_version_number 2013-2

loop_
_space_group_symop_operation_xyz
'x, y, z'
'-x, y+1/2, -z+1/2'
'-x, -y, -z'
'x, -y-1/2, z-1/2'

loop_
_atom_site_label
_atom_site_type_symbol
_atom_site_fract_x
_atom_site_fract_y
_atom_site_fract_z
_atom_site_U_iso_or_equiv
_atom_site_adp_type
_atom_site_occupancy
_atom_site_site_symmetry_order
_atom_site_calc_flag
_atom_site_refinement_flags_posn
_atom_site_refinement_flags_adp
_atom_site_refinement_flags_occupancy
La1 La 0.76598(2) 0.48458(2) 0.34989(2) 0.02054(6) Uani 1 1 d . . .
O1 O 0.81463(12) 0.58351(17) 0.44453(10) 0.0293(5) Uani 1 1 d . . .
N1 N 0.81117(18) 0.6466(2) 0.58329(14) 0.0400(8) Uani 1 1 d . . .
C1 C 0.84920(18) 0.6422(3) 0.49001(17) 0.0313(7) Uani 1 1 d . U .
O2 O 0.90738(14) 0.6654(3) 0.50591(16) 0.0603(9) Uani 1 1 d . . .
N2 N 0.78058(15) 0.7825(2) 0.51859(13) 0.0310(6) Uani 1 1 d . . .
C2 C 0.81151(17) 0.6908(2) 0.53032(15) 0.0273(6) Uani 1 1 d . U .
O3 O 0.76053(10) 0.31460(16) 0.37321(11) 0.0251(5) Uani 1 1 d . . .
C3 C 0.7599(2) 0.8118(3) 0.5723(2) 0.0474(9) Uani 1 1 d . U .
H3A H 0.7109 0.8246 0.5580 0.057 Uiso 1 1 calc R U .
H3AB H 0.7839 0.8757 0.5938 0.057 Uiso 1 1 calc R U .
O4 O 0.82536(11) 0.51476(16) 0.28605(10) 0.0251(5) Uani 1 1 d . . .
C4 C 0.7790(3) 0.7190(3) 0.6155(2) 0.0556(10) Uani 1 1 d . U .
H4A H 0.8108 0.7393 0.6579 0.067 Uiso 1 1 calc R U .
H4AB H 0.7388 0.6862 0.6205 0.067 Uiso 1 1 calc R U .
O5 O 0.66279(11) 0.55770(17) 0.32218(10) 0.0275(5) Uani 1 1 d . . .
C5 C 0.8501(3) 0.5537(3) 0.61817(19) 0.0596(11) Uani 1 1 d . U .
C6 C 0.9205(4) 0.5930(4) 0.6572(3) 0.105(2) Uani 1 1 d . U .
H6A H 0.9415 0.6240 0.6288 0.158 Uiso 1 1 calc R U .
H6B H 0.9479 0.5338 0.6803 0.158 Uiso 1 1 calc R U .
H6C H 0.9174 0.6462 0.6876 0.158 Uiso 1 1 calc R U .
C7 C 0.8102(5) 0.5106(4) 0.6584(3) 0.104(2) Uani 1 1 d . U .
H7A H 0.7630 0.5008 0.6314 0.156 Uiso 1 1 calc R U .
H7B H 0.8129 0.5605 0.6925 0.156 Uiso 1 1 calc R U .
H7C H 0.8293 0.4429 0.6770 0.156 Uiso 1 1 calc R U .
C8 C 0.8535(3) 0.4657(3) 0.57379(19) 0.0515(11) Uani 1 1 d . U .
H8A H 0.8082 0.4503 0.5440 0.077 Uiso 1 1 calc R U .
H8B H 0.8724 0.4025 0.5987 0.077 Uiso 1 1 calc R U .
H8C H 0.8822 0.4874 0.5500 0.077 Uiso 1 1 calc R U .
C9 C 0.7780(2) 0.8610(3) 0.46724(18) 0.0398(8) Uani 1 1 d . U .
C10 C 0.8461(3) 0.9104(4) 0.4843(2) 0.0778(17) Uani 1 1 d . U .
H10A H 0.8782 0.8584 0.4796 0.117 Uiso 1 1 calc R U .
H10B H 0.8611 0.9349 0.5285 0.117 Uiso 1 1 calc R U .
H10C H 0.8438 0.9702 0.4561 0.117 Uiso 1 1 calc R U .
C11 C 0.7242(3) 0.9440(4) 0.4658(3) 0.0870(18) Uani 1 1 d . U .
H11A H 0.7223 0.9978 0.4340 0.131 Uiso 1 1 calc R U .
H11B H 0.7361 0.9771 0.5078 0.131 Uiso 1 1 calc R U .
H11C H 0.6802 0.9099 0.4548 0.131 Uiso 1 1 calc R U .
C12 C 0.7537(2) 0.8095(3) 0.40292(17) 0.0417(9) Uani 1 1 d . U .
H12A H 0.7444 0.8636 0.3699 0.063 Uiso 1 1 calc R U .
H12B H 0.7126 0.7697 0.3975 0.063 Uiso 1 1 calc R U .
H12C H 0.7885 0.7617 0.3994 0.063 Uiso 1 1 calc R U .
C13 C 0.77158(15) 0.2155(2) 0.35735(14) 0.0235(6) Uani 1 1 d . U .
C14 C 0.71730(17) 0.1549(3) 0.31676(16) 0.0295(7) Uani 1 1 d . U .
C15 C 0.73247(19) 0.0597(3) 0.29418(16) 0.0345(7) Uani 1 1 d . U .
H15 H 0.6969 0.0184 0.2664 0.041 Uiso 1 1 calc R U .
C16 C 0.7977(2) 0.0238(3) 0.31102(17) 0.0355(8) Uani 1 1 d . U .
H16 H 0.8071 -0.0390 0.2927 0.043 Uiso 1 1 calc R U .
C17 C 0.84893(18) 0.0789(3) 0.35444(16) 0.0319(7) Uani 1 1 d . U .
H17 H 0.8934 0.0519 0.3670 0.038 Uiso 1 1 calc R U .
C18 C 0.83773(16) 0.1735(2) 0.38058(14) 0.0246(6) Uani 1 1 d . U .
C19 C 0.64393(17) 0.1911(3) 0.29922(18) 0.0359(8) Uani 1 1 d . U .
C20 C 0.6278(2) 0.2058(3) 0.3599(2) 0.0466(9) Uani 1 1 d . U .
H20A H 0.5815 0.2308 0.3489 0.070 Uiso 1 1 calc R U .
H20B H 0.6588 0.2576 0.3874 0.070 Uiso 1 1 calc R U .
H20C H 0.6330 0.1385 0.3824 0.070 Uiso 1 1 calc R U .
C21 C 0.5939(2) 0.1097(3) 0.2582(2) 0.0576(12) Uani 1 1 d . U .
H21A H 0.5478 0.1352 0.2489 0.086 Uiso 1 1 calc R U .
H21B H 0.5998 0.0428 0.2813 0.086 Uiso 1 1 calc R U .
H21C H 0.6020 0.0991 0.2183 0.086 Uiso 1 1 calc R U .
C22 C 0.6303(2) 0.2936(3) 0.2601(2) 0.0475(10) Uani 1 1 d . U .
H22A H 0.6471 0.2864 0.2249 0.071 Uiso 1 1 calc R U .
H22B H 0.6534 0.3522 0.2874 0.071 Uiso 1 1 calc R U .
H22C H 0.5818 0.3073 0.2432 0.071 Uiso 1 1 calc R U .
C23 C 0.89402(16) 0.2267(3) 0.43541(16) 0.0276(7) Uani 1 1 d . U .
C24 C 0.87183(19) 0.2303(3) 0.49356(16) 0.0365(8) Uani 1 1 d . U .
H24A H 0.8282 0.2658 0.4821 0.055 Uiso 1 1 calc R U .
H24B H 0.9053 0.2689 0.5280 0.055 Uiso 1 1 calc R U .
H24C H 0.8678 0.1584 0.5076 0.055 Uiso 1 1 calc R U .
C25 C 0.95978(18) 0.1639(3) 0.4547(2) 0.0426(9) Uani 1 1 d . U .
H25A H 0.9762 0.1616 0.4190 0.064 Uiso 1 1 calc R U .
H25B H 0.9517 0.0921 0.4663 0.064 Uiso 1 1 calc R U .
H25C H 0.9935 0.1980 0.4912 0.064 Uiso 1 1 calc R U .
C26 C 0.91015(19) 0.3396(3) 0.42007(19) 0.0405(9) Uani 1 1 d . U .
H26A H 0.9034 0.3449 0.3747 0.061 Uiso 1 1 calc R U .
H26B H 0.9570 0.3563 0.4452 0.061 Uiso 1 1 calc R U .
H26C H 0.8803 0.3893 0.4305 0.061 Uiso 1 1 calc R U .
C27 C 0.86252(17) 0.5259(2) 0.24824(16) 0.0272(6) Uani 1 1 d . U .
C28 C 0.84978(18) 0.4600(3) 0.19397(16) 0.0319(7) Uani 1 1 d . U .
C29 C 0.8898(2) 0.4737(3) 0.15683(19) 0.0411(8) Uani 1 1 d . U .
H29 H 0.8823 0.4296 0.1208 0.049 Uiso 1 1 calc R U .
C30 C 0.9396(2) 0.5480(3) 0.1701(2) 0.0469(9) Uani 1 1 d . U .
H30 H 0.9655 0.5558 0.1433 0.056 Uiso 1 1 calc R U .
C31 C 0.95166(19) 0.6114(3) 0.22277(19) 0.0404(8) Uani 1 1 d . U .
H31 H 0.9864 0.6625 0.2320 0.048 Uiso 1 1 calc R U .
C32 C 0.91454(17) 0.6029(3) 0.26283(16) 0.0309(7) Uani 1 1 d . U .
C33 C 0.79507(19) 0.3747(3) 0.17641(16) 0.0347(7) Uani 1 1 d . U .
C34 C 0.72587(19) 0.4236(3) 0.16404(18) 0.0412(8) Uani 1 1 d . U .
H34A H 0.7156 0.4730 0.1284 0.062 Uiso 1 1 calc R U .
H34B H 0.7259 0.4612 0.2022 0.062 Uiso 1 1 calc R U .
H34C H 0.6917 0.3680 0.1536 0.062 Uiso 1 1 calc R U .
C35 C 0.8120(2) 0.2924(3) 0.22975(18) 0.0429(9) Uani 1 1 d . U .
H35A H 0.7765 0.2389 0.2192 0.064 Uiso 1 1 calc R U .
H35B H 0.8152 0.3269 0.2697 0.064 Uiso 1 1 calc R U .
H35C H 0.8551 0.2590 0.2344 0.064 Uiso 1 1 calc R U .
C36 C 0.7905(2) 0.3146(3) 0.11533(18) 0.0476(10) Uani 1 1 d . U .
H36A H 0.7775 0.3634 0.0793 0.071 Uiso 1 1 calc R U .
H36B H 0.7567 0.2587 0.1075 0.071 Uiso 1 1 calc R U .
H36C H 0.8343 0.2835 0.1205 0.071 Uiso 1 1 calc R U .
C37 C 0.93270(17) 0.6724(3) 0.32251(17) 0.0338(7) Uani 1 1 d . U .
C38 C 0.95455(19) 0.6044(3) 0.38254(17) 0.0413(9) Uani 1 1 d . U .
H38A H 0.9182 0.5557 0.3810 0.062 Uiso 1 1 calc R U .
H38B H 0.9647 0.6496 0.4201 0.062 Uiso 1 1 calc R U .
H38C H 0.9948 0.5642 0.3850 0.062 Uiso 1 1 calc R U .
C39 C 0.87275(19) 0.7412(3) 0.32036(19) 0.0415(9) Uani 1 1 d . U .
H39A H 0.8596 0.7854 0.2822 0.062 Uiso 1 1 calc R U .
H39B H 0.8854 0.7860 0.3582 0.062 Uiso 1 1 calc R U .
H39C H 0.8349 0.6962 0.3193 0.062 Uiso 1 1 calc R U .
C40 C 0.9909(2) 0.7486(3) 0.32890(19) 0.0481(10) Uani 1 1 d . U .
H40A H 1.0314 0.7083 0.3322 0.072 Uiso 1 1 calc R U .
H40B H 0.9997 0.7916 0.3672 0.072 Uiso 1 1 calc R U .
H40C H 0.9788 0.7943 0.2914 0.072 Uiso 1 1 calc R U .
C41 C 0.62117(15) 0.6372(2) 0.32245(17) 0.0285(6) Uani 1 1 d . U .
C42 C 0.59548(16) 0.6477(3) 0.37310(18) 0.0323(7) Uani 1 1 d . U .
C43 C 0.56339(18) 0.7422(3) 0.3773(2) 0.0404(8) Uani 1 1 d . U .
H43 H 0.5486 0.7525 0.4122 0.048 Uiso 1 1 calc R U .
C44 C 0.55265(19) 0.8202(3) 0.3328(2) 0.0426(9) Uani 1 1 d . U .
H44 H 0.5330 0.8851 0.3382 0.051 Uiso 1 1 calc R U .
C45 C 0.57056(18) 0.8039(3) 0.27986(19) 0.0384(8) Uani 1 1 d . U .
H45 H 0.5603 0.8565 0.2478 0.046 Uiso 1 1 calc R U .
C46 C 0.60320(16) 0.7126(3) 0.27227(17) 0.0308(7) Uani 1 1 d . U .
C47 C 0.59724(18) 0.5569(3) 0.41867(18) 0.0374(8) Uani 1 1 d . U .
C48 C 0.6673(2) 0.5116(4) 0.4536(3) 0.0653(14) Uani 1 1 d . U .
H48A H 0.6796 0.4637 0.4253 0.098 Uiso 1 1 calc R U .
H48B H 0.6670 0.4731 0.4913 0.098 Uiso 1 1 calc R U .
H48C H 0.7000 0.5691 0.4666 0.098 Uiso 1 1 calc R U .
C49 C 0.5667(3) 0.5867(5) 0.4689(3) 0.0824(16) Uani 1 1 d . U .
H49A H 0.5215 0.6154 0.4479 0.124 Uiso 1 1 calc R U .
H49B H 0.5951 0.6398 0.4976 0.124 Uiso 1 1 calc R U .
H49C H 0.5641 0.5241 0.4934 0.124 Uiso 1 1 calc R U .
C50 C 0.5541(2) 0.4677(4) 0.3794(2) 0.0597(12) Uani 1 1 d . U .
H50A H 0.5074 0.4917 0.3602 0.090 Uiso 1 1 calc R U .
H50B H 0.5560 0.4072 0.4071 0.090 Uiso 1 1 calc R U .
H50C H 0.5712 0.4471 0.3459 0.090 Uiso 1 1 calc R U .
C51 C 0.61814(17) 0.6939(3) 0.21135(17) 0.0338(7) Uani 1 1 d . U .
C52 C 0.58938(19) 0.5867(3) 0.18227(18) 0.0399(8) Uani 1 1 d . U .
H52A H 0.5403 0.5874 0.1702 0.060 Uiso 1 1 calc R U .
H52B H 0.6083 0.5309 0.2136 0.060 Uiso 1 1 calc R U .
H52C H 0.6012 0.5736 0.1445 0.060 Uiso 1 1 calc R U .
C53 C 0.5849(2) 0.7770(3) 0.1598(2) 0.0493(10) Uani 1 1 d . U .
H53A H 0.5931 0.7588 0.1207 0.074 Uiso 1 1 calc R U .
H53B H 0.6043 0.8464 0.1747 0.074 Uiso 1 1 calc R U .
H53C H 0.5364 0.7787 0.1513 0.074 Uiso 1 1 calc R U .
C54 C 0.69398(18) 0.7007(3) 0.2242(2) 0.0411(9) Uani 1 1 d . U .
H54A H 0.7026 0.6852 0.1850 0.062 Uiso 1 1 calc R U .
H54B H 0.7177 0.6494 0.2570 0.062 Uiso 1 1 calc R U .
H54C H 0.7101 0.7717 0.2389 0.062 Uiso 1 1 calc R U .
C55 C 0.5805(5) 0.2131(8) 0.5144(4) 0.061(2) Uani 0.5 1 d . U P
H55A H 0.6219 0.2347 0.5078 0.092 Uiso 0.5 1 calc R U P
H55B H 0.5854 0.2241 0.5590 0.092 Uiso 0.5 1 calc R U P
H55C H 0.5427 0.2552 0.4871 0.092 Uiso 0.5 1 calc R U P
C56 C 0.5674(4) 0.0998(7) 0.4980(3) 0.0475(19) Uani 0.5 1 d . U P
H56A H 0.5609 0.0898 0.4525 0.057 Uiso 0.5 1 calc R U P
H56B H 0.6073 0.0584 0.5233 0.057 Uiso 0.5 1 calc R U P
C57 C 0.5087(4) 0.0598(7) 0.5099(3) 0.0446(19) Uani 0.5 1 d . U P
H57A H 0.4694 0.1037 0.4862 0.054 Uiso 0.5 1 calc R U P
H57B H 0.5162 0.0673 0.5557 0.054 Uiso 0.5 1 calc R U P

loop_
_atom_site_aniso_label
_atom_site_aniso_U_11
_atom_site_aniso_U_22
_atom_site_aniso_U_33
_atom_site_aniso_U_23
_atom_site_aniso_U_13
_atom_site_aniso_U_12
La1 0.01985(10) 0.01911(10) 0.02409(10) 0.00076(6) 0.00949(7) 0.00128(6)
O1 0.0348(13) 0.0276(12) 0.0262(11) -0.0044(9) 0.0114(10) 0.0002(10)
N1 0.070(2) 0.0263(15) 0.0321(16) 0.0002(12) 0.0279(16) 0.0026(14)
C1 0.0368(17) 0.0252(15) 0.0371(17) -0.0023(13) 0.0196(14) -0.0021(13)
O2 0.0338(16) 0.073(2) 0.081(2) -0.0403(18) 0.0291(16) -0.0214(14)
N2 0.0369(16) 0.0247(14) 0.0326(15) -0.0024(11) 0.0134(13) 0.0016(12)
C2 0.0336(16) 0.0219(14) 0.0282(15) -0.0039(12) 0.0132(13) -0.0048(12)
O3 0.0236(11) 0.0164(10) 0.0345(12) 0.0000(9) 0.0094(10) 0.0009(8)
C3 0.065(2) 0.0339(18) 0.056(2) -0.0060(16) 0.0363(19) 0.0027(17)
O4 0.0251(11) 0.0279(11) 0.0247(11) 0.0014(9) 0.0116(9) 0.0017(9)
C4 0.090(3) 0.041(2) 0.052(2) -0.0052(17) 0.045(2) 0.005(2)
O5 0.0207(11) 0.0261(11) 0.0336(12) 0.0030(9) 0.0070(9) 0.0044(9)
C5 0.110(3) 0.0314(19) 0.0343(19) 0.0031(16) 0.021(2) 0.011(2)
C6 0.149(5) 0.053(3) 0.055(3) -0.017(2) -0.039(3) 0.037(3)
C7 0.210(6) 0.055(3) 0.073(3) 0.018(3) 0.082(4) 0.020(4)
C8 0.088(3) 0.0244(19) 0.036(2) 0.0036(15) 0.014(2) 0.0114(19)
C9 0.051(2) 0.0226(16) 0.0373(18) 0.0014(14) 0.0048(16) -0.0013(15)
C10 0.087(3) 0.068(3) 0.054(3) 0.024(2) -0.006(2) -0.047(3)
C11 0.127(5) 0.057(3) 0.061(3) 0.010(2) 0.013(3) 0.054(3)
C12 0.051(2) 0.0325(18) 0.0350(18) 0.0003(15) 0.0072(17) -0.0101(16)
C13 0.0274(14) 0.0195(13) 0.0262(14) 0.0008(11) 0.0125(12) 0.0007(11)
C14 0.0302(16) 0.0243(15) 0.0325(16) 0.0013(12) 0.0092(13) -0.0028(12)
C15 0.0411(18) 0.0248(15) 0.0323(16) -0.0047(13) 0.0064(14) -0.0018(14)
C16 0.050(2) 0.0259(16) 0.0325(16) -0.0047(13) 0.0165(15) 0.0065(14)
C17 0.0356(17) 0.0298(16) 0.0335(16) 0.0037(13) 0.0159(14) 0.0093(13)
C18 0.0270(15) 0.0235(14) 0.0258(14) 0.0036(11) 0.0125(12) 0.0022(12)
C19 0.0273(17) 0.0251(16) 0.048(2) -0.0003(14) 0.0045(15) -0.0053(13)
C20 0.0329(19) 0.040(2) 0.070(3) 0.0040(19) 0.0228(19) -0.0004(16)
C21 0.037(2) 0.039(2) 0.083(3) -0.011(2) 0.003(2) -0.0120(18)
C22 0.0309(19) 0.040(2) 0.059(2) 0.0106(18) -0.0006(18) -0.0012(16)
C23 0.0207(15) 0.0274(16) 0.0327(16) 0.0060(13) 0.0067(13) 0.0008(12)
C24 0.039(2) 0.0382(19) 0.0287(17) 0.0000(14) 0.0080(15) -0.0015(15)
C25 0.0272(18) 0.042(2) 0.054(2) 0.0039(17) 0.0077(17) 0.0070(15)
C26 0.0324(19) 0.0344(19) 0.047(2) 0.0094(16) 0.0047(16) -0.0056(15)
C27 0.0277(15) 0.0284(15) 0.0307(15) 0.0102(12) 0.0169(12) 0.0094(12)
C28 0.0383(17) 0.0311(16) 0.0313(15) 0.0077(13) 0.0185(14) 0.0097(14)
C29 0.052(2) 0.0430(19) 0.0393(18) 0.0057(15) 0.0295(16) 0.0095(16)
C30 0.050(2) 0.054(2) 0.050(2) 0.0101(18) 0.0344(18) 0.0063(18)
C31 0.0365(18) 0.0440(19) 0.0473(19) 0.0141(15) 0.0231(15) 0.0008(15)
C32 0.0275(15) 0.0334(16) 0.0342(16) 0.0116(13) 0.0139(13) 0.0057(13)
C33 0.047(2) 0.0295(17) 0.0327(17) 0.0017(13) 0.0210(15) 0.0063(15)
C34 0.044(2) 0.041(2) 0.0386(19) -0.0064(16) 0.0149(17) -0.0026(16)
C35 0.066(2) 0.0289(18) 0.0395(19) 0.0041(15) 0.0247(18) 0.0028(17)
C36 0.073(3) 0.038(2) 0.037(2) -0.0045(16) 0.027(2) 0.0026(19)
C37 0.0265(16) 0.0377(18) 0.0359(17) 0.0061(14) 0.0094(14) -0.0030(14)
C38 0.0323(19) 0.053(2) 0.0359(19) 0.0110(16) 0.0084(16) -0.0074(16)
C39 0.041(2) 0.0347(19) 0.046(2) -0.0069(16) 0.0113(17) -0.0006(16)
C40 0.038(2) 0.056(2) 0.043(2) 0.0137(18) 0.0058(17) -0.0158(18)
C41 0.0174(13) 0.0246(15) 0.0411(16) -0.0031(13) 0.0074(12) -0.0027(11)
C42 0.0218(15) 0.0304(16) 0.0464(18) -0.0050(14) 0.0140(14) -0.0039(12)
C43 0.0309(17) 0.0365(18) 0.056(2) -0.0104(16) 0.0183(16) -0.0002(14)
C44 0.0313(18) 0.0298(17) 0.064(2) -0.0081(16) 0.0137(17) 0.0057(14)
C45 0.0272(16) 0.0278(16) 0.054(2) 0.0025(15) 0.0066(15) 0.0001(13)
C46 0.0176(14) 0.0256(15) 0.0448(18) 0.0000(13) 0.0056(13) 0.0001(12)
C47 0.0299(17) 0.0399(19) 0.047(2) -0.0012(16) 0.0190(15) -0.0049(15)
C48 0.039(2) 0.089(3) 0.062(3) 0.032(2) 0.011(2) -0.010(2)
C49 0.112(4) 0.073(3) 0.093(4) 0.009(3) 0.074(3) 0.005(3)
C50 0.048(2) 0.048(2) 0.073(3) 0.012(2) 0.009(2) -0.017(2)
C51 0.0247(16) 0.0319(17) 0.0417(18) 0.0095(14) 0.0077(14) 0.0037(13)
C52 0.0360(19) 0.041(2) 0.0387(19) -0.0005(16) 0.0078(16) 0.0026(16)
C53 0.042(2) 0.050(2) 0.052(2) 0.0209(19) 0.0117(19) 0.0141(18)
C54 0.0310(19) 0.041(2) 0.053(2) 0.0161(17) 0.0177(17) 0.0023(15)
C55 0.052(5) 0.086(6) 0.041(4) 0.023(4) 0.010(4) 0.019(5)
C56 0.039(4) 0.080(5) 0.019(3) 0.012(3) 0.006(3) 0.024(4)
C57 0.046(4) 0.066(5) 0.015(3) 0.015(3) 0.003(3) 0.030(4)

loop_
_atom_type_symbol
_atom_type_description
_atom_type_scat_dispersion_real
_atom_type_scat_dispersion_imag
_atom_type_scat_source
C C 0.0033 0.0016 'International Tables Vol C Tables 4.2.6.8 and 6.1.1.4'
H H 0.0000 0.0000 'International Tables Vol C Tables 4.2.6.8 and 6.1.1.4'
La La -0.2871 2.4523 'International Tables Vol C Tables 4.2.6.8 and 6.1.1.4'
N N 0.0061 0.0033 'International Tables Vol C Tables 4.2.6.8 and 6.1.1.4'
O O 0.0106 0.0060 'International Tables Vol C Tables 4.2.6.8 and 6.1.1.4'

loop_
_geom_angle_atom_site_label_1
_geom_angle_atom_site_label_2
_geom_angle_atom_site_label_3
_geom_angle
_geom_angle_site_symmetry_1
_geom_angle_site_symmetry_3
O3 La1 O4 113.63(8) . .
O3 La1 O5 109.74(8) . .
O4 La1 O5 117.40(8) . .
O3 La1 O1 110.14(8) . .
O4 La1 O1 108.40(8) . .
O5 La1 O1 96.01(8) . .
C1 O1 La1 168.4(2) . .
C2 N1 C4 109.0(3) . .
C2 N1 C5 129.3(3) . .
C4 N1 C5 120.0(3) . .
O2 C1 O1 129.1(3) . .
O2 C1 C2 114.9(3) . .
O1 C1 C2 116.0(3) . .
C2 N2 C3 109.3(3) . .
C2 N2 C9 128.2(3) . .
C3 N2 C9 121.2(3) . .
N1 C2 N2 113.4(3) . .
N1 C2 C1 122.0(3) . .
N2 C2 C1 124.4(3) . .
C13 O3 La1 144.18(19) . .
N2 C3 C4 104.1(3) . .
N2 C3 H3A 110.9 . .
C4 C3 H3A 110.9 . .
N2 C3 H3AB 110.9 . .
C4 C3 H3AB 110.9 . .
H3A C3 H3AB 109.0 . .
C27 O4 La1 176.02(19) . .
N1 C4 C3 104.0(3) . .
N1 C4 H4A 111.0 . .
C3 C4 H4A 111.0 . .
N1 C4 H4AB 111.0 . .
C3 C4 H4AB 111.0 . .
H4A C4 H4AB 109.0 . .
C41 O5 La1 152.2(2) . .
N1 C5 C8 112.5(3) . .
N1 C5 C6 107.0(4) . .
C8 C5 C6 110.8(5) . .
N1 C5 C7 105.8(4) . .
C8 C5 C7 106.6(4) . .
C6 C5 C7 114.1(5) . .
C5 C6 H6A 109.5 . .
C5 C6 H6B 109.5 . .
H6A C6 H6B 109.5 . .
C5 C6 H6C 109.5 . .
H6A C6 H6C 109.5 . .
H6B C6 H6C 109.5 . .
C5 C7 H7A 109.5 . .
C5 C7 H7B 109.5 . .
H7A C7 H7B 109.5 . .
C5 C7 H7C 109.5 . .
H7A C7 H7C 109.5 . .
H7B C7 H7C 109.5 . .
C5 C8 H8A 109.5 . .
C5 C8 H8B 109.5 . .
H8A C8 H8B 109.5 . .
C5 C8 H8C 109.5 . .
H8A C8 H8C 109.5 . .
H8B C8 H8C 109.5 . .
C10 C9 C12 113.8(4) . .
C10 C9 N2 107.9(3) . .
C12 C9 N2 110.8(3) . .
C10 C9 C11 111.0(4) . .
C12 C9 C11 106.0(4) . .
N2 C9 C11 107.2(4) . .
C9 C10 H10A 109.5 . .
C9 C10 H10B 109.5 . .
H10A C10 H10B 109.5 . .
C9 C10 H10C 109.5 . .
H10A C10 H10C 109.5 . .
H10B C10 H10C 109.5 . .
C9 C11 H11A 109.5 . .
C9 C11 H11B 109.5 . .
H11A C11 H11B 109.5 . .
C9 C11 H11C 109.5 . .
H11A C11 H11C 109.5 . .
H11B C11 H11C 109.5 . .
C9 C12 H12A 109.5 . .
C9 C12 H12B 109.5 . .
H12A C12 H12B 109.5 . .
C9 C12 H12C 109.5 . .
H12A C12 H12C 109.5 . .
H12B C12 H12C 109.5 . .
O3 C13 C14 119.8(3) . .
O3 C13 C18 119.6(3) . .
C14 C13 C18 120.5(3) . .
C15 C14 C13 117.8(3) . .
C15 C14 C19 120.6(3) . .
C13 C14 C19 121.6(3) . .
C16 C15 C14 121.7(3) . .
C16 C15 H15 119.1 . .
C14 C15 H15 119.1 . .
C17 C16 C15 119.7(3) . .
C17 C16 H16 120.1 . .
C15 C16 H16 120.1 . .
C16 C17 C18 122.0(3) . .
C16 C17 H17 119.0 . .
C18 C17 H17 119.0 . .
C17 C18 C13 117.5(3) . .
C17 C18 C23 121.1(3) . .
C13 C18 C23 121.3(3) . .
C20 C19 C14 109.3(3) . .
C20 C19 C21 107.1(3) . .
C14 C19 C21 112.2(3) . .
C20 C19 C22 110.4(3) . .
C14 C19 C22 111.7(3) . .
C21 C19 C22 106.0(3) . .
C19 C20 H20A 109.5 . .
C19 C20 H20B 109.5 . .
H20A C20 H20B 109.5 . .
C19 C20 H20C 109.5 . .
H20A C20 H20C 109.5 . .
H20B C20 H20C 109.5 . .
C19 C21 H21A 109.5 . .
C19 C21 H21B 109.5 . .
H21A C21 H21B 109.5 . .
C19 C21 H21C 109.5 . .
H21A C21 H21C 109.5 . .
H21B C21 H21C 109.5 . .
C19 C22 H22A 109.5 . .
C19 C22 H22B 109.5 . .
H22A C22 H22B 109.5 . .
C19 C22 H22C 109.5 . .
H22A C22 H22C 109.5 . .
H22B C22 H22C 109.5 . .
C25 C23 C24 107.2(3) . .
C25 C23 C18 111.9(3) . .
C24 C23 C18 108.0(3) . .
C25 C23 C26 107.2(3) . .
C24 C23 C26 108.7(3) . .
C18 C23 C26 113.6(3) . .
C23 C24 H24A 109.5 . .
C23 C24 H24B 109.5 . .
H24A C24 H24B 109.5 . .
C23 C24 H24C 109.5 . .
H24A C24 H24C 109.5 . .
H24B C24 H24C 109.5 . .
C23 C25 H25A 109.5 . .
C23 C25 H25B 109.5 . .
H25A C25 H25B 109.5 . .
C23 C25 H25C 109.5 . .
H25A C25 H25C 109.5 . .
H25B C25 H25C 109.5 . .
C23 C26 H26A 109.5 . .
C23 C26 H26B 109.5 . .
H26A C26 H26B 109.5 . .
C23 C26 H26C 109.5 . .
H26A C26 H26C 109.5 . .
H26B C26 H26C 109.5 . .
O4 C27 C32 120.1(3) . .
O4 C27 C28 119.9(3) . .
C32 C27 C28 120.0(3) . .
C29 C28 C27 117.8(3) . .
C29 C28 C33 119.9(3) . .
C27 C28 C33 122.3(3) . .
C30 C29 C28 122.8(4) . .
C30 C29 H29 118.6 . .
C28 C29 H29 118.6 . .
C29 C30 C31 119.1(3) . .
C29 C30 H30 120.5 . .
C31 C30 H30 120.5 . .
C30 C31 C32 122.2(4) . .
C30 C31 H31 118.9 . .
C32 C31 H31 118.9 . .
C31 C32 C27 118.2(3) . .
C31 C32 C37 119.5(3) . .
C27 C32 C37 122.2(3) . .
C34 C33 C28 110.6(3) . .
C34 C33 C35 111.5(3) . .
C28 C33 C35 109.3(3) . .
C34 C33 C36 106.4(3) . .
C28 C33 C36 112.6(3) . .
C35 C33 C36 106.4(3) . .
C33 C34 H34A 109.5 . .
C33 C34 H34B 109.5 . .
H34A C34 H34B 109.5 . .
C33 C34 H34C 109.5 . .
H34A C34 H34C 109.5 . .
H34B C34 H34C 109.5 . .
C33 C35 H35A 109.5 . .
C33 C35 H35B 109.5 . .
H35A C35 H35B 109.5 . .
C33 C35 H35C 109.5 . .
H35A C35 H35C 109.5 . .
H35B C35 H35C 109.5 . .
C33 C36 H36A 109.5 . .
C33 C36 H36B 109.5 . .
H36A C36 H36B 109.5 . .
C33 C36 H36C 109.5 . .
H36A C36 H36C 109.5 . .
H36B C36 H36C 109.5 . .
C38 C37 C39 110.0(3) . .
C38 C37 C40 106.7(3) . .
C39 C37 C40 106.0(3) . .
C38 C37 C32 110.4(3) . .
C39 C37 C32 110.4(3) . .
C40 C37 C32 113.0(3) . .
C37 C38 H38A 109.5 . .
C37 C38 H38B 109.5 . .
H38A C38 H38B 109.5 . .
C37 C38 H38C 109.5 . .
H38A C38 H38C 109.5 . .
H38B C38 H38C 109.5 . .
C37 C39 H39A 109.5 . .
C37 C39 H39B 109.5 . .
H39A C39 H39B 109.5 . .
C37 C39 H39C 109.5 . .
H39A C39 H39C 109.5 . .
H39B C39 H39C 109.5 . .
C37 C40 H40A 109.5 . .
C37 C40 H40B 109.5 . .
H40A C40 H40B 109.5 . .
C37 C40 H40C 109.5 . .
H40A C40 H40C 109.5 . .
H40B C40 H40C 109.5 . .
O5 C41 C46 119.7(3) . .
O5 C41 C42 120.6(3) . .
C46 C41 C42 119.7(3) . .
C43 C42 C41 117.7(3) . .
C43 C42 C47 119.9(3) . .
C41 C42 C47 122.2(3) . .
C44 C43 C42 122.1(4) . .
C44 C43 H43 119.0 . .
C42 C43 H43 119.0 . .
C43 C44 C45 119.6(3) . .
C43 C44 H44 120.2 . .
C45 C44 H44 120.2 . .
C44 C45 C46 121.9(4) . .
C44 C45 H45 119.1 . .
C46 C45 H45 119.1 . .
C45 C46 C41 118.0(3) . .
C45 C46 C51 120.5(3) . .
C41 C46 C51 121.5(3) . .
C48 C47 C50 107.2(4) . .
C48 C47 C49 107.5(4) . .
C50 C47 C49 106.6(4) . .
C48 C47 C42 114.7(3) . .
C50 C47 C42 107.7(3) . .
C49 C47 C42 112.7(3) . .
C47 C48 H48A 109.5 . .
C47 C48 H48B 109.5 . .
H48A C48 H48B 109.5 . .
C47 C48 H48C 109.5 . .
H48A C48 H48C 109.5 . .
H48B C48 H48C 109.5 . .
C47 C49 H49A 109.5 . .
C47 C49 H49B 109.5 . .
H49A C49 H49B 109.5 . .
C47 C49 H49C 109.5 . .
H49A C49 H49C 109.5 . .
H49B C49 H49C 109.5 . .
C47 C50 H50A 109.5 . .
C47 C50 H50B 109.5 . .
H50A C50 H50B 109.5 . .
C47 C50 H50C 109.5 . .
H50A C50 H50C 109.5 . .
H50B C50 H50C 109.5 . .
C46 C51 C54 110.8(3) . .
C46 C51 C52 109.9(3) . .
C54 C51 C52 111.3(3) . .
C46 C51 C53 112.5(3) . .
C54 C51 C53 106.0(3) . .
C52 C51 C53 106.2(3) . .
C51 C52 H52A 109.5 . .
C51 C52 H52B 109.5 . .
H52A C52 H52B 109.5 . .
C51 C52 H52C 109.5 . .
H52A C52 H52C 109.5 . .
H52B C52 H52C 109.5 . .
C51 C53 H53A 109.5 . .
C51 C53 H53B 109.5 . .
H53A C53 H53B 109.5 . .
C51 C53 H53C 109.5 . .
H53A C53 H53C 109.5 . .
H53B C53 H53C 109.5 . .
C51 C54 H54A 109.5 . .
C51 C54 H54B 109.5 . .
H54A C54 H54B 109.5 . .
C51 C54 H54C 109.5 . .
H54A C54 H54C 109.5 . .
H54B C54 H54C 109.5 . .
C56 C55 H55A 109.5 . .
C56 C55 H55B 109.5 . .
H55A C55 H55B 109.5 . .
C56 C55 H55C 109.5 . .
H55A C55 H55C 109.5 . .
H55B C55 H55C 109.5 . .
C57 C56 C55 113.0(7) . .
C57 C56 H56A 109.0 . .
C55 C56 H56A 109.0 . .
C57 C56 H56B 109.0 . .
C55 C56 H56B 109.0 . .
H56A C56 H56B 107.8 . .
C56 C57 C57 114.4(8) . 3_656
C56 C57 H57A 108.7 . .
C57 C57 H57A 108.6 3_656 .
C56 C57 H57B 108.6 . .
C57 C57 H57B 108.7 3_656 .
H57A C57 H57B 107.6 . .

loop_
_geom_bond_atom_site_label_1
_geom_bond_atom_site_label_2
_geom_bond_distance
_geom_bond_site_symmetry_2
La1 O3 2.235(2) .
La1 O4 2.248(2) .
La1 O5 2.257(2) .
La1 O1 2.372(2) .
O1 C1 1.270(4) .
N1 C2 1.317(4) .
N1 C4 1.476(5) .
N1 C5 1.496(5) .
C1 O2 1.196(4) .
C1 C2 1.532(4) .
N2 C2 1.318(4) .
N2 C3 1.469(4) .
N2 C9 1.510(4) .
O3 C13 1.352(4) .
C3 C4 1.489(6) .
C3 H3A 0.9900 .
C3 H3AB 0.9900 .
O4 C27 1.353(4) .
C4 H4A 0.9900 .
C4 H4AB 0.9900 .
O5 C41 1.344(4) .
C5 C8 1.517(5) .
C5 C6 1.528(8) .
C5 C7 1.539(8) .
C6 H6A 0.9800 .
C6 H6B 0.9800 .
C6 H6C 0.9800 .
C7 H7A 0.9800 .
C7 H7B 0.9800 .
C7 H7C 0.9800 .
C8 H8A 0.9800 .
C8 H8B 0.9800 .
C8 H8C 0.9800 .
C9 C10 1.499(6) .
C9 C12 1.503(5) .
C9 C11 1.546(6) .
C10 H10A 0.9800 .
C10 H10B 0.9800 .
C10 H10C 0.9800 .
C11 H11A 0.9800 .
C11 H11B 0.9800 .
C11 H11C 0.9800 .
C12 H12A 0.9800 .
C12 H12B 0.9800 .
C12 H12C 0.9800 .
C13 C14 1.419(4) .
C13 C18 1.419(4) .
C14 C15 1.393(5) .
C14 C19 1.536(5) .
C15 C16 1.378(5) .
C15 H15 0.9500 .
C16 C17 1.372(5) .
C16 H16 0.9500 .
C17 C18 1.394(4) .
C17 H17 0.9500 .
C18 C23 1.539(4) .
C19 C20 1.528(6) .
C19 C21 1.537(5) .
C19 C22 1.540(5) .
C20 H20A 0.9800 .
C20 H20B 0.9800 .
C20 H20C 0.9800 .
C21 H21A 0.9800 .
C21 H21B 0.9800 .
C21 H21C 0.9800 .
C22 H22A 0.9800 .
C22 H22B 0.9800 .
C22 H22C 0.9800 .
C23 C25 1.532(5) .
C23 C24 1.536(5) .
C23 C26 1.541(5) .
C24 H24A 0.9800 .
C24 H24B 0.9800 .
C24 H24C 0.9800 .
C25 H25A 0.9800 .
C25 H25B 0.9800 .
C25 H25C 0.9800 .
C26 H26A 0.9800 .
C26 H26B 0.9800 .
C26 H26C 0.9800 .
C27 C32 1.425(5) .
C27 C28 1.424(5) .
C28 C29 1.395(5) .
C28 C33 1.536(5) .
C29 C30 1.370(6) .
C29 H29 0.9500 .
C30 C31 1.379(6) .
C30 H30 0.9500 .
C31 C32 1.392(5) .
C31 H31 0.9500 .
C32 C37 1.537(5) .
C33 C34 1.528(5) .
C33 C35 1.534(5) .
C33 C36 1.543(5) .
C34 H34A 0.9800 .
C34 H34B 0.9800 .
C34 H34C 0.9800 .
C35 H35A 0.9800 .
C35 H35B 0.9800 .
C35 H35C 0.9800 .
C36 H36A 0.9800 .
C36 H36B 0.9800 .
C36 H36C 0.9800 .
C37 C38 1.530(5) .
C37 C39 1.530(5) .
C37 C40 1.536(5) .
C38 H38A 0.9800 .
C38 H38B 0.9800 .
C38 H38C 0.9800 .
C39 H39A 0.9800 .
C39 H39B 0.9800 .
C39 H39C 0.9800 .
C40 H40A 0.9800 .
C40 H40B 0.9800 .
C40 H40C 0.9800 .
C41 C46 1.425(5) .
C41 C42 1.429(5) .
C42 C43 1.399(5) .
C42 C47 1.535(5) .
C43 C44 1.370(6) .
C43 H43 0.9500 .
C44 C45 1.384(6) .
C44 H44 0.9500 .
C45 C46 1.392(5) .
C45 H45 0.9500 .
C46 C51 1.527(5) .
C47 C48 1.529(6) .
C47 C50 1.527(6) .
C47 C49 1.532(6) .
C48 H48A 0.9800 .
C48 H48B 0.9800 .
C48 H48C 0.9800 .
C49 H49A 0.9800 .
C49 H49B 0.9800 .
C49 H49C 0.9800 .
C50 H50A 0.9800 .
C50 H50B 0.9800 .
C50 H50C 0.9800 .
C51 C54 1.535(5) .
C51 C52 1.542(5) .
C51 C53 1.543(5) .
C52 H52A 0.9800 .
C52 H52B 0.9800 .
C52 H52C 0.9800 .
C53 H53A 0.9800 .
C53 H53B 0.9800 .
C53 H53C 0.9800 .
C54 H54A 0.9800 .
C54 H54B 0.9800 .
C54 H54C 0.9800 .
C55 C56 1.488(13) .
C55 H55A 0.9800 .
C55 H55B 0.9800 .
C55 H55C 0.9800 .
C56 C57 1.454(11) .
C56 H56A 0.9900 .
C56 H56B 0.9900 .
C57 C57 1.589(18) 3_656
C57 H57A 0.9900 .
C57 H57B 0.9900 .
